data_7231587
loop_
_publ_author_name
'Chang, Wei-Jie'
'Su, Padi Yi-Syong'
'Lee, Kwang-Ming'

_publ_section_title
;
 Anion-controlled supramolecular crystal structures and ionic liquids from
 fatty acid-substituted ethyl-nicotinate ionic compounds
;
_journal_issue 45
_journal_name_full CrystEngComm
_journal_page_first 7248
_journal_paper_doi 10.1039/C8CE00785C
_journal_volume 20
_journal_year 2018
_chemical_formula_sum 'C14 H21 Br N2 O3'
_chemical_formula_weight 345.24
_space_group_IT_number 2
_space_group_name_Hall '-P 1'
_space_group_name_H-M_alt 'P -1'
_symmetry_cell_setting triclinic
_symmetry_space_group_name_Hall '-P 1'
_symmetry_space_group_name_H-M 'P -1'
_atom_sites_solution_hydrogens geom
_atom_sites_solution_primary direct
_atom_sites_solution_secondary difmap
_audit_creation_method SHELXL-97
_audit_update_record
;
2017-02-20 deposited with the CCDC.
2018-09-20 downloaded from the CCDC.
;
_cell_angle_alpha 105.5910(13)
_cell_angle_beta 102.9580(12)
_cell_angle_gamma 95.4460(13)
_cell_formula_units_Z 2
_cell_length_a 7.6544(2)
_cell_length_b 10.3806(3)
_cell_length_c 10.4938(3)
_cell_measurement_reflns_used 3151
_cell_measurement_temperature 100(2)
_cell_measurement_theta_max 26.40
_cell_measurement_theta_min 2.07
_cell_volume 771.91(4)
_computing_cell_refinement 'SAINT V8.34A (Bruker AXS Inc., 2013)'
_computing_data_collection 'APEX2 (Bruker AXS, 2010)'
_computing_data_reduction 'SAINT V8.34A (Bruker AXS Inc., 2013)'
_computing_molecular_graphics 'SHELXTL (Sheldrick, 2008)'
_computing_publication_material SHELXTL
_computing_structure_refinement 'SHELXL-97 (Sheldrick, 1997)'
_computing_structure_solution 'SHELXS-97 (Sheldrick, 1990)'
_diffrn_ambient_temperature 100(2)
_diffrn_measured_fraction_theta_full 0.995
_diffrn_measured_fraction_theta_max 0.995
_diffrn_measurement_device_type 'Bruker APEX-II CCD'
_diffrn_measurement_method '\f and \w scans'
_diffrn_radiation_monochromator graphite
_diffrn_radiation_source 'fine-focus sealed tube'
_diffrn_radiation_type MoK\a
_diffrn_radiation_wavelength 0.71073
_diffrn_reflns_av_R_equivalents 0.0299
_diffrn_reflns_av_sigmaI/netI 0.0260
_diffrn_reflns_limit_h_max 9
_diffrn_reflns_limit_h_min -9
_diffrn_reflns_limit_k_max 12
_diffrn_reflns_limit_k_min -12
_diffrn_reflns_limit_l_max 13
_diffrn_reflns_limit_l_min -13
_diffrn_reflns_number 12734
_diffrn_reflns_theta_full 26.40
_diffrn_reflns_theta_max 26.40
_diffrn_reflns_theta_min 2.07
_exptl_absorpt_coefficient_mu 2.672
_exptl_absorpt_correction_T_max 0.766
_exptl_absorpt_correction_T_min 0.567
_exptl_absorpt_correction_type multi-scan
_exptl_absorpt_process_details 'SADABS V2014/4 (Bruker AXS Inc.)'
_exptl_crystal_colour Colorless
_exptl_crystal_density_diffrn 1.485
_exptl_crystal_density_meas 1.485
_exptl_crystal_density_method 'not measured'
_exptl_crystal_description Acicular
_exptl_crystal_F_000 356
_exptl_crystal_size_max 0.26
_exptl_crystal_size_mid 0.18
_exptl_crystal_size_min 0.10
_refine_diff_density_max 0.427
_refine_diff_density_min -0.403
_refine_diff_density_rms 0.115
_refine_ls_extinction_method none
_refine_ls_goodness_of_fit_ref 1.108
_refine_ls_hydrogen_treatment mixed
_refine_ls_matrix_type full
_refine_ls_number_parameters 186
_refine_ls_number_reflns 3151
_refine_ls_number_restraints 0
_refine_ls_restrained_S_all 1.108
_refine_ls_R_factor_all 0.0262
_refine_ls_R_factor_gt 0.0225
_refine_ls_shift/su_max 0.158
_refine_ls_shift/su_mean 0.007
_refine_ls_structure_factor_coef Fsqd
_refine_ls_weighting_details 'calc w=1/[\s^2^(Fo^2^)+(0.0478P)^2^+0.7413P] where P=(Fo^2^+2Fc^2^)/3'
_refine_ls_weighting_scheme calc
_refine_ls_wR_factor_gt 0.0588
_refine_ls_wR_factor_ref 0.0864
_reflns_number_gt 2951
_reflns_number_total 3151
_reflns_threshold_expression >2sigma(I)
_cod_data_source_file c8ce00785c2.cif
_cod_data_source_block brcooh
_cod_depositor_comments
;
The following automatic conversions were performed:

'_symmetry_cell_setting' value 'Triclinic' changed to 'triclinic'
according to
/home/data/users/saulius/crontab/automatic-downloads/rss-feeds/RSC/lib/dictionaries/cif_core.dic
dictionary named 'cif_core.dic' version 2.4.2 from 2011-04-26.

Automatic conversion script
Id: cif_fix_values 4973 2017-02-22 13:04:09Z antanas 

 Adding full bibliography for 7231586--7231587.cif.
;
_cod_original_sg_symbol_H-M P-1
_cod_database_code 7231587

loop_
_symmetry_equiv_pos_as_xyz
'x, y, z'
'-x, -y, -z'

loop_
_atom_site_label
_atom_site_type_symbol
_atom_site_fract_x
_atom_site_fract_y
_atom_site_fract_z
_atom_site_U_iso_or_equiv
_atom_site_adp_type
_atom_site_occupancy
_atom_site_symmetry_multiplicity
_atom_site_calc_flag
_atom_site_refinement_flags
Br1 Br 0.29138(3) 0.13971(2) 0.23224(2) 0.01860(10) Uani 1 1 d .
C1 C 0.3336(3) 1.0497(3) 0.6897(3) 0.0219(5) Uani 1 1 d .
H1 H 0.4413 1.0127 0.7112 0.026 Uiso 1 1 calc R
C2 C 0.3097(3) 1.1139(3) 0.5903(3) 0.0213(5) Uani 1 1 d .
H2 H 0.3988 1.1188 0.5409 0.026 Uiso 1 1 calc R
C3 C 0.1549(3) 1.1720(2) 0.5618(3) 0.0170(5) Uani 1 1 d .
H3 H 0.1383 1.2187 0.4946 0.020 Uiso 1 1 calc R
C4 C 0.0248(3) 1.1606(2) 0.6333(2) 0.0147(5) Uani 1 1 d .
C5 C 0.0521(3) 1.0920(2) 0.7302(2) 0.0170(5) Uani 1 1 d .
H5 H -0.0376 1.0824 0.7780 0.020 Uiso 1 1 calc R
C6 C -0.1464(3) 1.2197(2) 0.6131(2) 0.0169(5) Uani 1 1 d .
C7 C -0.3007(3) 1.3757(3) 0.5230(3) 0.0214(5) Uani 1 1 d .
H7A H -0.3412 1.4020 0.6083 0.026 Uiso 1 1 calc R
H7B H -0.4018 1.3136 0.4495 0.026 Uiso 1 1 calc R
C8 C -0.2458(4) 1.4986(3) 0.4836(3) 0.0302(6) Uani 1 1 d .
H8A H -0.1480 1.5602 0.5582 0.045 Uiso 1 1 calc R
H8B H -0.3505 1.5448 0.4661 0.045 Uiso 1 1 calc R
H8C H -0.2029 1.4713 0.4005 0.045 Uiso 1 1 calc R
C9 C 0.2359(4) 0.9741(3) 0.8695(3) 0.0279(6) Uani 1 1 d .
H9A H 0.1493 0.9991 0.9257 0.033 Uiso 1 1 calc R
H9B H 0.3602 1.0109 0.9293 0.033 Uiso 1 1 calc R
C10 C 0.2151(4) 0.8207(3) 0.8195(3) 0.0198(5) Uani 1 1 d .
H10A H 0.3065 0.7936 0.7684 0.024 Uiso 1 1 calc R
H10B H 0.0926 0.7820 0.7573 0.024 Uiso 1 1 calc R
C11 C 0.2421(5) 0.7681(3) 0.9434(3) 0.0323(7) Uani 1 1 d .
H11A H 0.3620 0.8132 1.0067 0.039 Uiso 1 1 calc R
H11B H 0.1483 0.7958 0.9918 0.039 Uiso 1 1 calc R
C12 C 0.2334(4) 0.6161(3) 0.9141(3) 0.0257(6) Uani 1 1 d .
H12A H 0.3269 0.5860 0.8663 0.031 Uiso 1 1 calc R
H12B H 0.1127 0.5688 0.8539 0.031 Uiso 1 1 calc R
C13 C 0.2661(5) 0.5808(3) 1.0482(3) 0.0368(8) Uani 1 1 d .
H13A H 0.3860 0.6313 1.1072 0.044 Uiso 1 1 calc R
H13B H 0.1731 0.6142 1.0950 0.044 Uiso 1 1 calc R
C14 C 0.2622(4) 0.4340(3) 1.0387(3) 0.0288(6) Uani 1 1 d .
N1 N 0.2038(3) 1.0387(2) 0.7574(2) 0.0186(4) Uani 1 1 d .
O4 O 0.2868(5) 0.4171(3) 1.1620(2) 0.0482(8) Uani 1 1 d .
O1 O -0.2718(3) 1.1884(2) 0.6565(2) 0.0263(4) Uani 1 1 d .
O2 O -0.1406(2) 1.30915(18) 0.54396(19) 0.0203(4) Uani 1 1 d .
O3 O 0.2426(4) 0.3431(2) 0.9365(2) 0.0522(7) Uani 1 1 d .
H41 H 0.311(6) 0.359(5) 1.158(5) 0.056(15) Uiso 1 1 d .

loop_
_atom_site_aniso_label
_atom_site_aniso_U_11
_atom_site_aniso_U_22
_atom_site_aniso_U_33
_atom_site_aniso_U_23
_atom_site_aniso_U_13
_atom_site_aniso_U_12
Br1 0.01920(15) 0.01864(15) 0.02165(16) 0.01081(10) 0.00667(10) 0.00362(10)
C1 0.0181(12) 0.0177(12) 0.0280(14) 0.0066(11) 0.0021(10) 0.0045(10)
C2 0.0171(12) 0.0203(13) 0.0284(14) 0.0083(11) 0.0089(10) 0.0028(10)
C3 0.0199(12) 0.0146(11) 0.0183(12) 0.0068(10) 0.0068(10) 0.0019(9)
C4 0.0153(11) 0.0109(11) 0.0162(11) 0.0023(9) 0.0036(9) 0.0000(9)
C5 0.0205(12) 0.0123(11) 0.0166(12) 0.0022(9) 0.0054(9) -0.0006(9)
C6 0.0183(12) 0.0134(11) 0.0183(12) 0.0031(9) 0.0055(9) 0.0022(9)
C7 0.0167(12) 0.0213(13) 0.0288(14) 0.0099(11) 0.0059(10) 0.0085(10)
C8 0.0253(14) 0.0281(15) 0.0463(18) 0.0206(14) 0.0125(13) 0.0133(12)
C9 0.0424(17) 0.0216(14) 0.0180(13) 0.0103(11) -0.0005(11) 0.0047(12)
C10 0.0229(12) 0.0182(13) 0.0203(12) 0.0084(10) 0.0064(10) 0.0033(10)
C11 0.0523(19) 0.0195(14) 0.0230(14) 0.0095(11) 0.0033(13) 0.0020(13)
C12 0.0368(16) 0.0189(13) 0.0221(14) 0.0093(11) 0.0068(12) 0.0015(11)
C13 0.069(2) 0.0184(14) 0.0218(15) 0.0083(12) 0.0078(14) 0.0029(14)
C14 0.0431(17) 0.0202(14) 0.0226(14) 0.0092(12) 0.0057(12) 0.0008(12)
N1 0.0242(11) 0.0139(10) 0.0166(10) 0.0062(8) 0.0014(8) 0.0020(8)
O4 0.104(2) 0.0201(12) 0.0260(12) 0.0135(10) 0.0179(13) 0.0127(13)
O1 0.0214(9) 0.0258(10) 0.0401(12) 0.0164(9) 0.0158(8) 0.0068(8)
O2 0.0176(9) 0.0212(9) 0.0272(10) 0.0122(8) 0.0078(7) 0.0081(7)
O3 0.106(2) 0.0191(11) 0.0232(11) 0.0047(9) 0.0062(13) 0.0021(12)

loop_
_atom_type_symbol
_atom_type_description
_atom_type_scat_dispersion_real
_atom_type_scat_dispersion_imag
_atom_type_scat_source
C C 0.0033 0.0016 'International Tables Vol C Tables 4.2.6.8 and 6.1.1.4'
H H 0.0000 0.0000 'International Tables Vol C Tables 4.2.6.8 and 6.1.1.4'
N N 0.0061 0.0033 'International Tables Vol C Tables 4.2.6.8 and 6.1.1.4'
O O 0.0106 0.0060 'International Tables Vol C Tables 4.2.6.8 and 6.1.1.4'
Br Br -0.2901 2.4595 'International Tables Vol C Tables 4.2.6.8 and 6.1.1.4'

loop_
_geom_angle_atom_site_label_1
_geom_angle_atom_site_label_2
_geom_angle_atom_site_label_3
_geom_angle
N1 C1 C2 120.3(2)
N1 C1 H1 119.9
C2 C1 H1 119.9
C1 C2 C3 119.9(2)
C1 C2 H2 120.0
C3 C2 H2 120.0
C2 C3 C4 118.8(2)
C2 C3 H3 120.6
C4 C3 H3 120.6
C5 C4 C3 119.4(2)
C5 C4 C6 116.7(2)
C3 C4 C6 123.9(2)
N1 C5 C4 120.7(2)
N1 C5 H5 119.6
C4 C5 H5 119.6
O1 C6 O2 125.4(2)
O1 C6 C4 122.7(2)
O2 C6 C4 111.9(2)
O2 C7 C8 106.9(2)
O2 C7 H7A 110.3
C8 C7 H7A 110.3
O2 C7 H7B 110.3
C8 C7 H7B 110.3
H7A C7 H7B 108.6
C7 C8 H8A 109.5
C7 C8 H8B 109.5
H8A C8 H8B 109.5
C7 C8 H8C 109.5
H8A C8 H8C 109.5
H8B C8 H8C 109.5
N1 C9 C10 114.0(2)
N1 C9 H9A 108.8
C10 C9 H9A 108.8
N1 C9 H9B 108.8
C10 C9 H9B 108.8
H9A C9 H9B 107.7
C9 C10 C11 108.3(2)
C9 C10 H10A 110.0
C11 C10 H10A 110.0
C9 C10 H10B 110.0
C11 C10 H10B 110.0
H10A C10 H10B 108.4
C12 C11 C10 116.1(2)
C12 C11 H11A 108.3
C10 C11 H11A 108.3
C12 C11 H11B 108.3
C10 C11 H11B 108.3
H11A C11 H11B 107.4
C11 C12 C13 109.5(2)
C11 C12 H12A 109.8
C13 C12 H12A 109.8
C11 C12 H12B 109.8
C13 C12 H12B 109.8
H12A C12 H12B 108.2
C14 C13 C12 116.8(2)
C14 C13 H13A 108.1
C12 C13 H13A 108.1
C14 C13 H13B 108.1
C12 C13 H13B 108.1
H13A C13 H13B 107.3
O3 C14 O4 123.4(3)
O3 C14 C13 126.1(3)
O4 C14 C13 110.5(2)
C5 N1 C1 120.9(2)
C5 N1 C9 119.5(2)
C1 N1 C9 119.5(2)
C14 O4 H41 107(4)
C6 O2 C7 115.73(19)

loop_
_geom_bond_atom_site_label_1
_geom_bond_atom_site_label_2
_geom_bond_distance
C1 N1 1.358(3)
C1 C2 1.370(4)
C1 H1 0.9500
C2 C3 1.390(3)
C2 H2 0.9500
C3 C4 1.389(3)
C3 H3 0.9500
C4 C5 1.381(3)
C4 C6 1.495(3)
C5 N1 1.339(3)
C5 H5 0.9500
C6 O1 1.205(3)
C6 O2 1.326(3)
C7 O2 1.465(3)
C7 C8 1.496(4)
C7 H7A 0.9900
C7 H7B 0.9900
C8 H8A 0.9800
C8 H8B 0.9800
C8 H8C 0.9800
C9 N1 1.490(3)
C9 C10 1.516(4)
C9 H9A 0.9900
C9 H9B 0.9900
C10 C11 1.521(4)
C10 H10A 0.9900
C10 H10B 0.9900
C11 C12 1.516(4)
C11 H11A 0.9900
C11 H11B 0.9900
C12 C13 1.521(4)
C12 H12A 0.9900
C12 H12B 0.9900
C13 C14 1.497(4)
C13 H13A 0.9900
C13 H13B 0.9900
C14 O3 1.191(4)
C14 O4 1.327(4)
O4 H41 0.64(4)
